data_4307139
loop_
_publ_author_name
'Ayuk M. Ako'
'Oliver Waldmann'
'Valeriu Mereacre'
'Frederik Kl\"ower'
'Ian J. Hewitt'
'Christopher E. Anson'
'Hans U. G\"udel'
'Annie K. Powell'

_publ_contact_author
; 
'Annie K. Powell'
;
_publ_contact_author_email powell@aoc.uni-karlsruhe.de
_publ_contact_author_phone '+44 721 608 2135'
_publ_section_title
;
Odd-Numbered FeIII Complexes: Synthesis, Molecular Structure, Reactivity,
and Magnetic Properties
;
_journal_name_full 'Inorganic Chemistry'
_journal_page_first 756
_journal_page_last 766
_journal_paper_doi 10.1021/ic061650s
_journal_volume 46
_journal_year 2007
_chemical_formula_sum 'C22 H48 N2 Ni O10'
_chemical_formula_weight 559.33
_chemical_name_systematic
; 
 ? 
;
_space_group_IT_number 14
_symmetry_cell_setting monoclinic
_symmetry_space_group_name_Hall '-P 2yn'
_symmetry_space_group_name_H-M 'P 1 21/n 1'
_atom_sites_solution_hydrogens geom
_atom_sites_solution_primary direct
_atom_sites_solution_secondary difmap
_audit_creation_method SHELXL-97
_cell_angle_alpha 90.00
_cell_angle_beta 102.368(2)
_cell_angle_gamma 90.00
_cell_formula_units_Z 2
_cell_length_a 12.9960(14)
_cell_length_b 6.9495(7)
_cell_length_c 16.1600(17)
_cell_measurement_reflns_used 3348
_cell_measurement_temperature 100(2)
_cell_measurement_theta_max 27.71
_cell_measurement_theta_min 2.30
_cell_volume 1425.6(3)
_computing_cell_refinement 'SMART-NT 5.6 (Bruker AXS Inc., 2000)'
_computing_data_collection 'SMART-NT 5.6 (Bruker AXS Inc., 2000)'
_computing_data_reduction 'SAINT+ 6.0 (Bruker AXS Inc., 2000)'
_computing_molecular_graphics 'SHELXTL 5.1 (Bruker AXS Inc., 1997)'
_computing_publication_material 'SHELXTL 5.1 (Bruker AXS Inc., 1997)'
_computing_structure_refinement 'SHELXTL 5.1 (Bruker AXS Inc., 1997)'
_computing_structure_solution 'SHELXTL 5.1 (Bruker AXS Inc., 1997)'
_diffrn_ambient_temperature 100(2)
_diffrn_detector_area_resol_mean 8.333
_diffrn_measured_fraction_theta_full 0.998
_diffrn_measured_fraction_theta_max 0.928
_diffrn_measurement_device_type 'Bruker SMART Apex'
_diffrn_measurement_method 'CCD area detector'
_diffrn_radiation_monochromator graphite
_diffrn_radiation_source 'rotating anode'
_diffrn_radiation_type MoK\a
_diffrn_radiation_wavelength 0.71073
_diffrn_reflns_av_R_equivalents 0.0268
_diffrn_reflns_av_sigmaI/netI 0.0456
_diffrn_reflns_limit_h_max 16
_diffrn_reflns_limit_h_min -16
_diffrn_reflns_limit_k_max 8
_diffrn_reflns_limit_k_min -8
_diffrn_reflns_limit_l_max 20
_diffrn_reflns_limit_l_min -21
_diffrn_reflns_number 6904
_diffrn_reflns_theta_full 25.00
_diffrn_reflns_theta_max 27.99
_diffrn_reflns_theta_min 1.83
_exptl_absorpt_coefficient_mu 0.732
_exptl_absorpt_correction_T_max 0.914
_exptl_absorpt_correction_T_min 0.736
_exptl_absorpt_correction_type multi-scan
_exptl_absorpt_process_details 'SADABS (Bruker AXS Inc., 2000)'
_exptl_crystal_colour blue
_exptl_crystal_density_diffrn 1.303
_exptl_crystal_density_method 'not measured'
_exptl_crystal_description plate
_exptl_crystal_F_000 604
_exptl_crystal_size_max 0.37
_exptl_crystal_size_mid 0.18
_exptl_crystal_size_min 0.08
_refine_diff_density_max 0.558
_refine_diff_density_min -0.291
_refine_diff_density_rms 0.058
_refine_ls_extinction_method none
_refine_ls_goodness_of_fit_ref 1.002
_refine_ls_hydrogen_treatment mixed
_refine_ls_matrix_type full
_refine_ls_number_parameters 172
_refine_ls_number_reflns 3196
_refine_ls_number_restraints 0
_refine_ls_restrained_S_all 1.002
_refine_ls_R_factor_all 0.0437
_refine_ls_R_factor_gt 0.0299
_refine_ls_shift/su_max 0.000
_refine_ls_shift/su_mean 0.000
_refine_ls_structure_factor_coef Fsqd
_refine_ls_weighting_details 'calc w=1/[\s^2^(Fo^2^)+(0.0283P)^2^+0.0000P] where P=(Fo^2^+2Fc^2^)/3'
_refine_ls_weighting_scheme calc
_refine_ls_wR_factor_gt 0.0629
_refine_ls_wR_factor_ref 0.0649
_reflns_number_gt 2386
_reflns_number_total 3196
_reflns_threshold_expression >2sigma(I)
_cod_data_source_file ic061650ssi20060831_091622_6.cif
_cod_data_source_block 232blue
_cod_database_code 4307139

loop_
_symmetry_equiv_pos_as_xyz
'x, y, z'
'-x+1/2, y+1/2, -z+1/2'
'-x, -y, -z'
'x-1/2, -y-1/2, z-1/2'

loop_
_atom_site_label
_atom_site_type_symbol
_atom_site_fract_x
_atom_site_fract_y
_atom_site_fract_z
_atom_site_U_iso_or_equiv
_atom_site_adp_type
_atom_site_occupancy
_atom_site_symmetry_multiplicity
_atom_site_calc_flag
_atom_site_refinement_flags
_atom_site_disorder_assembly
_atom_site_disorder_group
Ni1 Ni 0.5000 0.5000 0.5000 0.01471(9) Uani 1 2 d S . .
N1 N 0.35673(10) 0.35014(18) 0.46369(8) 0.0160(3) Uani 1 1 d . . .
C1 C 0.27692(12) 0.4666(2) 0.49564(10) 0.0185(4) Uani 1 1 d . . .
H1A H 0.2764 0.4287 0.5546 0.022 Uiso 1 1 calc R . .
H1B H 0.2060 0.4422 0.4602 0.022 Uiso 1 1 calc R . .
C2 C 0.30312(12) 0.6780(2) 0.49274(10) 0.0189(4) Uani 1 1 d . . .
H2A H 0.2954 0.7197 0.4332 0.023 Uiso 1 1 calc R . .
H2B H 0.2539 0.7545 0.5186 0.023 Uiso 1 1 calc R . .
O1 O 0.40943(8) 0.70986(15) 0.53822(7) 0.0170(3) Uani 1 1 d . . .
H1 H 0.4086(15) 0.712(3) 0.5960(13) 0.048(6) Uiso 1 1 d . . .
C3 C 0.37682(12) 0.1631(2) 0.50872(10) 0.0190(4) Uani 1 1 d . . .
H3A H 0.4221 0.0825 0.4807 0.023 Uiso 1 1 calc R . .
H3B H 0.3092 0.0947 0.5051 0.023 Uiso 1 1 calc R . .
C4 C 0.43010(12) 0.1908(2) 0.60115(10) 0.0214(4) Uani 1 1 d . . .
H4A H 0.3771 0.2291 0.6338 0.026 Uiso 1 1 calc R . .
H4B H 0.4623 0.0680 0.6247 0.026 Uiso 1 1 calc R . .
O2 O 0.51042(8) 0.33740(16) 0.60886(7) 0.0179(3) Uani 1 1 d . . .
H2 H 0.5093(15) 0.398(3) 0.6549(13) 0.041(6) Uiso 1 1 d . . .
C5 C 0.32810(12) 0.3230(2) 0.37038(10) 0.0201(4) Uani 1 1 d . . .
H5A H 0.3925 0.2830 0.3515 0.024 Uiso 1 1 calc R . .
H5B H 0.3072 0.4501 0.3444 0.024 Uiso 1 1 calc R . .
C6 C 0.24193(12) 0.1815(3) 0.33417(11) 0.0248(4) Uani 1 1 d . . .
H6A H 0.2354 0.1714 0.2722 0.030 Uiso 1 1 calc R . .
H6B H 0.2606 0.0528 0.3592 0.030 Uiso 1 1 calc R . .
O3 O 0.14416(10) 0.2409(2) 0.35138(9) 0.0376(4) Uani 1 1 d . . .
H3 H 0.1006(15) 0.174(3) 0.3287(13) 0.037(7) Uiso 1 1 d . . .
O4 O 0.50203(8) 0.49979(17) 0.75016(7) 0.0232(3) Uani 1 1 d . . .
O5 O 0.39781(9) 0.73851(18) 0.69094(7) 0.0292(3) Uani 1 1 d . . .
C7 C 0.44617(12) 0.6475(2) 0.75439(10) 0.0193(4) Uani 1 1 d . . .
C8 C 0.43662(12) 0.7187(2) 0.84247(10) 0.0220(4) Uani 1 1 d . . .
C9 C 0.38034(15) 0.9130(3) 0.83603(12) 0.0357(5) Uani 1 1 d . . .
H9A H 0.3747 0.9556 0.8927 0.054 Uiso 1 1 calc R . .
H9B H 0.3097 0.9001 0.8001 0.054 Uiso 1 1 calc R . .
H9C H 0.4206 1.0079 0.8111 0.054 Uiso 1 1 calc R . .
C10 C 0.37640(15) 0.5671(3) 0.88190(12) 0.0336(5) Uani 1 1 d . . .
H10A H 0.3697 0.6100 0.9383 0.050 Uiso 1 1 calc R . .
H10B H 0.4148 0.4449 0.8868 0.050 Uiso 1 1 calc R . .
H10C H 0.3061 0.5495 0.8459 0.050 Uiso 1 1 calc R . .
C11 C 0.54804(14) 0.7414(3) 0.89714(11) 0.0352(5) Uani 1 1 d . . .
H11A H 0.5436 0.7859 0.9538 0.053 Uiso 1 1 calc R . .
H11B H 0.5872 0.8358 0.8709 0.053 Uiso 1 1 calc R . .
H11C H 0.5845 0.6172 0.9016 0.053 Uiso 1 1 calc R . .

loop_
_atom_site_aniso_label
_atom_site_aniso_U_11
_atom_site_aniso_U_22
_atom_site_aniso_U_33
_atom_site_aniso_U_23
_atom_site_aniso_U_13
_atom_site_aniso_U_12
Ni1 0.01396(14) 0.01421(15) 0.01564(15) 0.00073(13) 0.00244(10) -0.00070(13)
N1 0.0156(7) 0.0146(7) 0.0172(7) 0.0001(6) 0.0022(5) -0.0002(5)
C1 0.0141(7) 0.0216(10) 0.0199(8) -0.0003(7) 0.0035(6) -0.0004(6)
C2 0.0141(8) 0.0190(9) 0.0215(9) -0.0010(7) -0.0006(7) 0.0006(7)
O1 0.0144(6) 0.0176(6) 0.0181(6) -0.0010(5) 0.0012(5) -0.0010(5)
C3 0.0180(8) 0.0148(8) 0.0241(9) 0.0020(7) 0.0045(7) -0.0024(7)
C4 0.0200(9) 0.0189(9) 0.0256(9) 0.0035(7) 0.0053(7) -0.0030(7)
O2 0.0196(6) 0.0170(6) 0.0172(6) 0.0008(5) 0.0038(5) -0.0018(5)
C5 0.0210(8) 0.0195(9) 0.0192(9) -0.0004(7) 0.0030(7) -0.0018(7)
C6 0.0230(9) 0.0270(10) 0.0229(9) -0.0035(7) 0.0015(7) -0.0031(8)
O3 0.0200(7) 0.0439(9) 0.0468(9) -0.0201(7) 0.0020(6) -0.0094(7)
O4 0.0241(6) 0.0271(6) 0.0175(6) 0.0002(6) 0.0025(5) 0.0079(6)
O5 0.0336(7) 0.0356(8) 0.0175(6) 0.0033(5) 0.0034(5) 0.0130(6)
C7 0.0135(8) 0.0258(9) 0.0184(9) 0.0001(7) 0.0027(7) -0.0043(7)
C8 0.0191(9) 0.0279(10) 0.0193(9) -0.0006(7) 0.0052(7) 0.0010(7)
C9 0.0455(12) 0.0374(11) 0.0277(11) -0.0021(9) 0.0156(9) 0.0103(10)
C10 0.0361(11) 0.0426(12) 0.0254(10) 0.0013(9) 0.0140(9) -0.0046(9)
C11 0.0275(10) 0.0513(13) 0.0247(10) -0.0120(9) 0.0008(8) -0.0032(9)

loop_
_atom_type_symbol
_atom_type_description
_atom_type_scat_dispersion_real
_atom_type_scat_dispersion_imag
_atom_type_scat_source
C C 0.0033 0.0016 'International Tables Vol C Tables 4.2.6.8 and 6.1.1.4'
H H 0.0000 0.0000 'International Tables Vol C Tables 4.2.6.8 and 6.1.1.4'
N N 0.0061 0.0033 'International Tables Vol C Tables 4.2.6.8 and 6.1.1.4'
O O 0.0106 0.0060 'International Tables Vol C Tables 4.2.6.8 and 6.1.1.4'
Ni Ni 0.3393 1.1124 'International Tables Vol C Tables 4.2.6.8 and 6.1.1.4'

loop_
_geom_angle_atom_site_label_1
_geom_angle_atom_site_label_2
_geom_angle_atom_site_label_3
_geom_angle
_geom_angle_site_symmetry_1
_geom_angle_site_symmetry_3
_geom_angle_publ_flag
O1 Ni1 O1 180.0 3_666 . ?
O1 Ni1 O2 93.99(5) 3_666 3_666 ?
O1 Ni1 O2 86.01(5) . 3_666 ?
O1 Ni1 O2 86.01(4) 3_666 . ?
O1 Ni1 O2 93.99(5) . . ?
O2 Ni1 O2 180.00(6) 3_666 . ?
O1 Ni1 N1 84.56(4) 3_666 3_666 ?
O1 Ni1 N1 95.44(4) . 3_666 ?
O2 Ni1 N1 81.94(5) 3_666 3_666 ?
O2 Ni1 N1 98.06(5) . 3_666 ?
O1 Ni1 N1 95.44(4) 3_666 . ?
O1 Ni1 N1 84.56(4) . . ?
O2 Ni1 N1 98.06(5) 3_666 . ?
O2 Ni1 N1 81.94(5) . . ?
N1 Ni1 N1 180.0 3_666 . ?
C3 N1 C5 111.46(12) . . ?
C3 N1 C1 111.56(12) . . ?
C5 N1 C1 112.24(12) . . ?
C3 N1 Ni1 104.14(9) . . ?
C5 N1 Ni1 111.10(9) . . ?
C1 N1 Ni1 105.91(9) . . ?
N1 C1 C2 109.80(12) . . ?
N1 C1 H1A 109.7 . . ?
C2 C1 H1A 109.7 . . ?
N1 C1 H1B 109.7 . . ?
C2 C1 H1B 109.7 . . ?
H1A C1 H1B 108.2 . . ?
O1 C2 C1 109.43(12) . . ?
O1 C2 H2A 109.8 . . ?
C1 C2 H2A 109.8 . . ?
O1 C2 H2B 109.8 . . ?
C1 C2 H2B 109.8 . . ?
H2A C2 H2B 108.2 . . ?
C2 O1 Ni1 106.71(9) . . ?
C2 O1 H1 107.3(12) . . ?
Ni1 O1 H1 116.4(12) . . ?
N1 C3 C4 111.52(13) . . ?
N1 C3 H3A 109.3 . . ?
C4 C3 H3A 109.3 . . ?
N1 C3 H3B 109.3 . . ?
C4 C3 H3B 109.3 . . ?
H3A C3 H3B 108.0 . . ?
O2 C4 C3 110.05(13) . . ?
O2 C4 H4A 109.7 . . ?
C3 C4 H4A 109.7 . . ?
O2 C4 H4B 109.7 . . ?
C3 C4 H4B 109.7 . . ?
H4A C4 H4B 108.2 . . ?
C4 O2 Ni1 113.39(9) . . ?
C4 O2 H2 105.9(13) . . ?
Ni1 O2 H2 117.4(14) . . ?
N1 C5 C6 118.63(13) . . ?
N1 C5 H5A 107.7 . . ?
C6 C5 H5A 107.7 . . ?
N1 C5 H5B 107.7 . . ?
C6 C5 H5B 107.7 . . ?
H5A C5 H5B 107.1 . . ?
O3 C6 C5 110.80(14) . . ?
O3 C6 H6A 109.5 . . ?
C5 C6 H6A 109.5 . . ?
O3 C6 H6B 109.5 . . ?
C5 C6 H6B 109.5 . . ?
H6A C6 H6B 108.1 . . ?
C6 O3 H3 109.3(15) . . ?
O5 C7 O4 123.87(15) . . ?
O5 C7 C8 118.02(15) . . ?
O4 C7 C8 118.11(14) . . ?
C9 C8 C10 110.89(14) . . ?
C9 C8 C11 109.08(15) . . ?
C10 C8 C11 109.58(15) . . ?
C9 C8 C7 110.70(14) . . ?
C10 C8 C7 108.32(14) . . ?
C11 C8 C7 108.23(13) . . ?
C8 C9 H9A 109.5 . . ?
C8 C9 H9B 109.5 . . ?
H9A C9 H9B 109.5 . . ?
C8 C9 H9C 109.5 . . ?
H9A C9 H9C 109.5 . . ?
H9B C9 H9C 109.5 . . ?
C8 C10 H10A 109.5 . . ?
C8 C10 H10B 109.5 . . ?
H10A C10 H10B 109.5 . . ?
C8 C10 H10C 109.5 . . ?
H10A C10 H10C 109.5 . . ?
H10B C10 H10C 109.5 . . ?
C8 C11 H11A 109.5 . . ?
C8 C11 H11B 109.5 . . ?
H11A C11 H11B 109.5 . . ?
C8 C11 H11C 109.5 . . ?
H11A C11 H11C 109.5 . . ?
H11B C11 H11C 109.5 . . ?

loop_
_geom_bond_atom_site_label_1
_geom_bond_atom_site_label_2
_geom_bond_distance
_geom_bond_site_symmetry_2
_geom_bond_publ_flag
Ni1 O1 2.0507(11) 3_666 ?
Ni1 O1 2.0507(11) . ?
Ni1 O2 2.0706(11) 3_666 ?
Ni1 O2 2.0707(11) . ?
Ni1 N1 2.1042(12) 3_666 ?
Ni1 N1 2.1043(12) . ?
N1 C3 1.4850(19) . ?
N1 C5 1.486(2) . ?
N1 C1 1.4924(19) . ?
C1 C2 1.511(2) . ?
C1 H1A 0.9900 . ?
C1 H1B 0.9900 . ?
C2 O1 1.4362(18) . ?
C2 H2A 0.9900 . ?
C2 H2B 0.9900 . ?
O1 H1 0.94(2) . ?
C3 C4 1.518(2) . ?
C3 H3A 0.9900 . ?
C3 H3B 0.9900 . ?
C4 O2 1.4450(18) . ?
C4 H4A 0.9900 . ?
C4 H4B 0.9900 . ?
O2 H2 0.86(2) . ?
C5 C6 1.511(2) . ?
C5 H5A 0.9900 . ?
C5 H5B 0.9900 . ?
C6 O3 1.419(2) . ?
C6 H6A 0.9900 . ?
C6 H6B 0.9900 . ?
O3 H3 0.764(19) . ?
O4 C7 1.2678(19) . ?
O5 C7 1.2529(19) . ?
C7 C8 1.537(2) . ?
C8 C9 1.529(2) . ?
C8 C10 1.530(2) . ?
C8 C11 1.534(2) . ?
C9 H9A 0.9800 . ?
C9 H9B 0.9800 . ?
C9 H9C 0.9800 . ?
C10 H10A 0.9800 . ?
C10 H10B 0.9800 . ?
C10 H10C 0.9800 . ?
C11 H11A 0.9800 . ?
C11 H11B 0.9800 . ?
C11 H11C 0.9800 . ?

loop_
_geom_hbond_atom_site_label_D
_geom_hbond_atom_site_label_H
_geom_hbond_atom_site_label_A
_geom_hbond_distance_DH
_geom_hbond_distance_HA
_geom_hbond_distance_DA
_geom_hbond_angle_DHA
_geom_hbond_site_symmetry_A
O1 H1 O5 0.94(2) 1.58(2) 2.5125(16) 173.1(19) .
O2 H2 O4 0.86(2) 1.72(2) 2.5703(16) 175(2) .
O3 H3 O4 0.764(19) 2.00(2) 2.7553(17) 169(2) 4_565
